data_4319323
loop_
_publ_author_name
'Belen Albela'
'Mohamed Salah El Fallah'
'Joan Ribas'
'Kirsten Folting'
'George Christou'
'David N. Hendrickson'

_publ_section_title
;
 Two New Mixed-Valence Manganese Complexes of Formula
 [Mn4O2(X-benzoato)7(bpy)2] (X = 2-Cl, 2-Br) and the Crystal Structure of
 the 2-Cl Complex: Ground-State Spin Variability in the [Mn4O2]7+
 Complexes
;
_journal_name_full 'Inorganic Chemistry'
_journal_page_first 1037
_journal_page_last 1044
_journal_paper_doi 10.1021/ic0010555
_journal_volume 40
_journal_year 2001
_chemical_formula_moiety 'Mn4O2(O2CC6H4Cl)7(C10H8N2)2; 2CH2Cl2'
_chemical_formula_sum 'C72 H50 Cl13 Mn4 N4 O16'
_chemical_formula_weight 1907.84
_space_group_IT_number 14
_symmetry_cell_setting monoclinic
_symmetry_space_group_name_Hall '-P 2yn'
_symmetry_space_group_name_H-M 'P 1 21/n 1'
_audit_creation_method 'minor manual editing of SDT2CIF v. 1.0 BETA  output'
_cell_angle_alpha 90
_cell_angle_beta 107.354(19)
_cell_angle_gamma 90
_cell_formula_units_Z 4
_cell_length_a 19.849(8)
_cell_length_b 13.908(5)
_cell_length_c 30.722(10)
_cell_measurement_reflns_used 54
_cell_measurement_temperature 103
_cell_measurement_theta_max 15.02
_cell_measurement_theta_min 11.77
_cell_volume 8095(5)
_computing_cell_refinement 'XTEL, local package'
_computing_data_collection 'NPS, local program'
_computing_data_reduction 'XTEL, local package'
_computing_molecular_graphics 'XTEL, local package'
_computing_publication_material 'XTEL, local package'
_computing_structure_refinement 'XTEL, local package'
_computing_structure_solution MULTAN78
_diffrn_ambient_temperature 103
_diffrn_detector_area_resol_mean n/a
_diffrn_measured_fraction_theta_full 0
_diffrn_measured_fraction_theta_max 1
_diffrn_measurement_device_type 'refurbished Picker diffractometer'
_diffrn_measurement_method '\q/2\q scans'
_diffrn_radiation_type 'Mo K\a'
_diffrn_radiation_wavelength 0.71069
_diffrn_reflns_av_R_equivalents 0.06
_diffrn_reflns_limit_h_max 2
_diffrn_reflns_limit_h_min -21
_diffrn_reflns_limit_k_max 14
_diffrn_reflns_limit_k_min 0
_diffrn_reflns_limit_l_max 31
_diffrn_reflns_limit_l_min -32
_diffrn_reflns_number 19895
_diffrn_reflns_theta_full 0
_diffrn_reflns_theta_max 22.5
_diffrn_reflns_theta_min 3.0
_diffrn_standards_decay_% 7
_diffrn_standards_interval_count 300
_diffrn_standards_number 4
_exptl_absorpt_coefficient_mu 1.1037
_exptl_absorpt_correction_T_max 0.789
_exptl_absorpt_correction_T_min 0.736
_exptl_absorpt_correction_type analytical
_exptl_absorpt_process_details Tompa
_exptl_crystal_colour brown/black
_exptl_crystal_density_diffrn 1.566
_exptl_crystal_density_method 'not measured'
_exptl_crystal_description prismatic
_exptl_crystal_F_000 3836
_exptl_crystal_size_max .60
_exptl_crystal_size_mid .25
_exptl_crystal_size_min .25
_refine_diff_density_max 2.0
_refine_diff_density_min -2.0
_refine_ls_abs_structure_details none
_refine_ls_extinction_coef 0.000000065
_refine_ls_extinction_method Zachariasen
_refine_ls_goodness_of_fit_ref 2.4839
_refine_ls_hydrogen_treatment noref
_refine_ls_matrix_type full
_refine_ls_number_parameters 1009
_refine_ls_number_reflns 10624
_refine_ls_R_factor_all 0.0941
_refine_ls_shift/su_max 0.1144
_refine_ls_structure_factor_coef F
_refine_ls_weighting_details w^-1^=\s^2^(F)+(.05F)^2^
_refine_ls_weighting_scheme calc
_refine_ls_wR_factor_ref 0.0937
_reflns_number_gt 6775
_reflns_number_total 10624
_reflns_threshold_expression F^2^>2.33\s(F^2^)
_cod_data_source_file ic0010555.cif
_cod_data_source_block C72H50Cl13Mn4N4O16
_cod_original_sg_symbol_H-M 'P 21/n'
_cod_database_code 4319323

loop_
_symmetry_equiv_pos_as_xyz
x,y,z
1/2-x,1/2+y,1/2-z
1/2+x,1/2-y,1/2+z
-x,-y,-z

loop_
_atom_site_label
_atom_site_type_symbol
_atom_site_fract_x
_atom_site_fract_y
_atom_site_fract_z
_atom_site_U_iso_or_equiv
_atom_site_adp_type
_atom_site_occupancy
_atom_site_disorder_group
_atom_site_disorder_assembly
MN1 MN 0.96480(10) 0.15960(10) 0.18120(10) 0.0215(7) Uani 1 0 .
MN2 MN 0.86720(10) 0.30980(10) 0.15840(10) 0.0211(7) Uani 1 0 .
MN3 MN 0.99470(10) 0.3283(2) 0.10830(10) 0.0730(13) Uani 1 0 .
MN4 MN 0.79970(10) 0.08610(10) 0.15090(10) 0.0324(7) Uani 1 0 .
O5 O 0.9585(3) 0.2828(4) 0.1569(2) 0.027(3) Uani 1 0 .
O6 O 0.8678(3) 0.1780(4) 0.1752(2) 0.023(3) Uani 1 0 .
O7 O 0.9953(3) 0.2252(5) 0.2490(2) 0.029(3) Uani 1 0 .
C8 C 0.9660(5) 0.2995(8) 0.2588(3) 0.024(4) Uani 1 0 .
O9 O 0.9108(3) 0.3383(5) 0.2341(2) 0.027(3) Uani 1 0 .
C10 C 1.0024(5) 0.3491(7) 0.3035(4) 0.026(4) Uani 1 0 .
C11 C 1.0287(5) 0.3036(7) 0.3448(4) 0.026(4) Uani 1 0 .
C12 C 1.0608(6) 0.3510(8) 0.3848(4) 0.036(5) Uani 1 0 .
C13 C 1.0677(6) 0.4503(9) 0.3828(4) 0.043(5) Uani 1 0 .
C14 C 1.0421(6) 0.4982(8) 0.3425(4) 0.038(5) Uani 1 0 .
C15 C 1.0086(5) 0.4499(7) 0.3032(4) 0.026(4) Uani 1 0 .
CL16 CL 1.0162(2) 0.1788(2) 0.34910(10) 0.0392(13) Uani 1 0 .
O17 O 1.0641(3) 0.1408(5) 0.1821(2) 0.026(3) Uani 1 0 .
C18 C 1.0920(5) 0.1587(7) 0.1516(4) 0.027(5) Uani 1 0 .
O19 O 1.0674(4) 0.2128(5) 0.1180(3) 0.030(3) Uani 1 0 .
C20 C 1.1579(6) 0.1018(11) 0.1546(4) 0.048(6) Uani 1 0 .
C21 C 1.1491(8) -0.0086(11) 0.1590(5) 0.065(4) Uiso 1 0 .
C22 C 1.2098(11) -0.0594(14) 0.1612(6) 0.099(11) Uani 1 0 .
C23 C 1.2712(8) -0.0171(14) 0.1556(5) 0.074(8) Uani 1 0 .
C24 C 1.2776(7) 0.0782(12) 0.1515(5) 0.062(7) Uani 1 0 .
C25 C 1.2176(7) 0.1374(11) 0.1499(5) 0.060(7) Uani 1 0 .
CL26 CL 1.2295(2) 0.2586(3) 0.1456(2) 0.088(2) Uani 1 0 .
O27 O 0.9373(4) 0.0791(5) 0.1158(3) 0.031(3) Uani 1 0 .
C28 C 0.8810(6) 0.0531(7) 0.0872(4) 0.029(5) Uani 1 0 .
O29 O 0.8196(4) 0.0624(5) 0.0929(2) 0.027(3) Uani 1 0 .
C30 C 0.8843(6) 0.0020(7) 0.0459(3) 0.025(4) Uani 1 0 .
C31 C 0.8277(6) -0.0091(8) 0.0069(4) 0.035(5) Uani 1 0 .
C32 C 0.8325(7) -0.0603(10) -0.0301(4) 0.050(6) Uani 1 0 .
C33 C 0.8929(8) -0.1055(9) -0.0294(5) 0.057(7) Uani 1 0 .
C34 C 0.9516(8) -0.0975(9) 0.0088(5) 0.051(7) Uani 1 0 .
C35 C 0.9469(6) -0.0443(9) 0.0454(4) 0.042(5) Uani 1 0 .
CL36 CL 0.7441(3) 0.0430(4) -0.0048(2) 0.0480(19) Uani 1 0 .
CL37 CL 1.0276(4) -0.0632(6) 0.0863(3) 0.042(3) Uani 1 0 .
O38 O 0.9742(4) 0.0359(5) 0.2136(2) 0.027(3) Uani 1 0 .
C39 C 0.9309(6) -0.0345(7) 0.2043(4) 0.031(5) Uani 1 0 .
O40 O 0.8690(4) -0.0335(5) 0.1798(3) 0.030(3) Uani 1 0 .
C41 C 0.9633(6) -0.1300(8) 0.2257(4) 0.036(5) Uani 1 0 .
C42 C 0.9257(7) -0.2048(9) 0.2355(5) 0.054(6) Uani 1 0 .
C43 C 0.9593(8) -0.2932(9) 0.2508(6) 0.068(8) Uani 1 0 .
C44 C 1.0293(7) -0.3051(9) 0.2557(5) 0.054(6) Uani 1 0 .
C45 C 1.0680(7) -0.2306(9) 0.2468(5) 0.054(6) Uani 1 0 .
C46 C 1.0348(7) -0.1427(8) 0.2325(5) 0.045(6) Uani 1 0 .
CL47 CL 0.8376(2) -0.1950(3) 0.2318(2) 0.106(3) Uani 1 0 .
O48 O 0.8707(3) 0.4517(4) 0.1500(2) 0.024(3) Uani 1 0 .
C49 C 0.8984(5) 0.4941(7) 0.1236(4) 0.021(4) Uani 1 0 .
O50 O 0.9378(3) 0.4603(5) 0.1032(2) 0.029(3) Uani 1 0 .
C51 C 0.8786(6) 0.5988(7) 0.1164(4) 0.034(5) Uani 1 0 .
C52 C 0.8009(9) 0.6195(8) 0.1017(5) 0.061(7) Uani 1 0 .
C53 C 0.7834(8) 0.7163(11) 0.0939(6) 0.074(8) Uani 1 0 .
C54 C 0.8324(9) 0.7878(10) 0.0993(6) 0.076(9) Uani 1 0 .
C55 C 0.9029(8) 0.7720(9) 0.1130(5) 0.057(7) Uani 1 0 .
C56 C 0.9255(7) 0.6742(9) 0.1201(5) 0.048(6) Uani 1 0 .
CL57 CL 1.0145(2) 0.6552(3) 0.1352(2) 0.077(2) Uani 1 0 .
O58 O 0.7695(3) 0.3305(5) 0.1599(2) 0.025(3) Uani 1 0 .
C59 C 0.7161(5) 0.2752(8) 0.1408(4) 0.029(5) Uani 1 0 .
O60 O 0.7188(3) 0.1926(5) 0.1273(2) 0.026(3) Uani 1 0 .
C61 C 0.6457(6) 0.3218(8) 0.1366(4) 0.039(5) Uani 1 0 .
C62 C 0.5871(7) 0.2750(9) 0.1384(6) 0.058(7) Uani 1 0 .
C63 C 0.5250(6) 0.3234(10) 0.1372(7) 0.078(9) Uani 1 0 .
C64 C 0.5196(8) 0.4197(11) 0.1313(7) 0.091(10) Uani 1 0 .
C65 C 0.5775(8) 0.4678(10) 0.1264(7) 0.089(10) Uani 1 0 .
C66 C 0.6403(7) 0.4207(10) 0.1299(6) 0.068(7) Uani 1 0 .
CL67 CL 0.5849(2) 0.1509(3) 0.1446(2) 0.101(3) Uani 1 0 .
O68 O 0.8260(3) 0.2955(5) 0.0848(2) 0.029(3) Uani 1 0 .
C69 C 0.8524(6) 0.2879(7) 0.0529(4) 0.028(5) Uani 1 0 .
O70 O 0.9160(4) 0.2786(5) 0.0553(2) 0.028(3) Uani 1 0 .
C71 C 0.8024(6) 0.2910(8) 0.0044(4) 0.034(5) Uani 1 0 .
C72 C 0.7370(8) 0.3391(11) -0.0055(5) 0.072(7) Uani 1 0 .
C73 C 0.6962(10) 0.3389(14) -0.0537(8) 0.122(12) Uani 1 0 .
C74 C 0.7171(13) 0.2873(18) -0.0850(7) 0.144(16) Uani 1 0 .
C75 C 0.7748(13) 0.2489(19) -0.0746(6) 0.135(15) Uani 1 0 .
C76 C 0.8196(8) 0.2461(12) -0.0297(6) 0.074(8) Uani 1 0 .
CL77 CL 0.7105(3) 0.4059(4) 0.0270(2) 0.057(2) Uani 1 0 .
CL78 CL 0.8750(6) 0.2086(8) -0.0391(4) 0.070(5) Uani 1 0 .
N79 N 1.0489(4) 0.3916(6) 0.0643(3) 0.027(4) Uani 1 0 .
C80 C 1.0335(6) 0.3753(8) 0.0200(4) 0.035(5) Uani 1 0 .
C81 C 1.0681(7) 0.4157(9) -0.0074(4) 0.046(6) Uani 1 0 .
C82 C 1.1243(7) 0.4775(9) 0.0130(5) 0.052(7) Uani 1 0 .
C83 C 1.1407(6) 0.4950(8) 0.0591(4) 0.039(5) Uani 1 0 .
C84 C 1.1032(5) 0.4519(7) 0.0844(4) 0.033(5) Uani 1 0 .
C85 C 1.1174(5) 0.4638(8) 0.1337(4) 0.027(5) Uani 1 0 .
C86 C 1.1663(6) 0.5300(9) 0.1598(5) 0.044(6) Uani 1 0 .
C87 C 1.1768(6) 0.5362(10) 0.2049(5) 0.057(6) Uani 1 0 .
C88 C 1.1373(6) 0.4761(10) 0.2260(4) 0.051(6) Uani 1 0 .
C89 C 1.0893(6) 0.4145(8) 0.1977(4) 0.039(5) Uani 1 0 .
N90 N 1.0796(4) 0.4083(6) 0.1534(3) 0.030(4) Uani 1 0 .
N91 N 0.7178(4) -0.0145(6) 0.1337(3) 0.026(4) Uani 1 0 .
C92 C 0.6923(6) -0.0512(8) 0.0930(4) 0.036(5) Uani 1 0 .
C93 C 0.6399(6) -0.1222(9) 0.0844(4) 0.042(5) Uani 1 0 .
C94 C 0.6177(6) -0.1550(8) 0.1192(5) 0.044(6) Uani 1 0 .
C95 C 0.6455(6) -0.1161(7) 0.1626(4) 0.036(5) Uani 1 0 .
C96 C 0.6952(5) -0.0428(7) 0.1690(4) 0.029(5) Uani 1 0 .
C97 C 0.7241(5) 0.0091(7) 0.2124(4) 0.025(4) Uani 1 0 .
C98 C 0.7027(6) -0.0056(8) 0.2505(4) 0.039(5) Uani 1 0 .
C99 C 0.7305(7) 0.0495(9) 0.2883(5) 0.047(6) Uani 1 0 .
C100 C 0.7818(7) 0.1182(9) 0.2868(4) 0.050(6) Uani 1 0 .
C101 C 0.8008(6) 0.1293(8) 0.2482(4) 0.034(5) Uani 1 0 .
N102 N 0.7732(4) 0.0771(6) 0.2113(3) 0.024(3) Uani 1 0 .
CL103 CL 1.1803(2) 0.1986(2) 0.29220(10) 0.0537(15) Uani 1 0 .
C104 C 1.1278(6) 0.0925(9) 0.2829(4) 0.041(5) Uani 1 0 .
CL105 CL 1.1533(2) 0.0123(2) 0.32910(10) 0.0533(13) Uani 1 0 .
CL106 CL 1.3183(3) 0.3865(4) 0.0642(3) 0.144(4) Uani 1 0 .
C107 C 1.2778(11) 0.2879(17) 0.0366(8) 0.120(12) Uani 1 0 .
CL108 CL 1.3399(4) 0.1932(4) 0.0399(2) 0.136(4) Uani 1 0 .
C109 C 0.6002(18) 0.177(2) 0.0245(11) 0.153(13) Uiso 1 0 .
C110 C 0.529(3) 0.202(4) 0.0144(17) 0.133(18) Uiso 1 0 .
CL111 CL 0.5624(5) 0.0824(7) 0.0031(3) 0.087(3) Uiso 1 0 .
CL112 CL 0.5344(7) 0.2789(11) 0.0010(5) 0.110(4) Uiso 1 0 .
CL113 CL 0.6448(9) 0.1040(13) -0.0004(6) 0.103(5) Uiso 1 0 .
CL114 CL 0.489(2) 0.179(3) 0.0448(15) 0.111(13) Uiso 1 0 .
CL115 CL 0.525(2) 0.107(3) 0.0213(13) 0.123(13) Uiso 1 0 .
C116 C 0.5074(19) 0.312(3) -0.0277(13) 0.054(10) Uiso 1 0 .
CL117 CL 0.5280(14) 0.433(2) -0.0108(9) 0.251(13) Uiso 1 0 .
CL118 CL 0.3982(10) 0.3767(15) -0.0392(7) 0.304(9) Uiso 1 0 .
H1 H 1.079 0.317 0.413 0.0469 Uiso 1 0 .
H2 H 1.09 0.487 0.41 0.0481 Uiso 1 0 .
H3 H 1.048 0.567 0.342 0.0481 Uiso 1 0 .
H4 H 0.989 0.486 0.275 0.0355 Uiso 1 0 .
H5 H 1.106 -0.035 0.161 0.0722 Uiso 1 0 .
H6 H 1.21 -0.128 0.168 0.095 Uiso 1 0 .
H7 H 1.309 -0.06 0.156 0.0228 Uiso 1 0 .
H8 H 1.323 0.104 0.148 0.0659 Uiso 1 0 .
H9 H 0.792 -0.065 -0.057 0.0608 Uiso 1 0 .
H10 H 0.896 -0.145 -0.055 0.0595 Uiso 1 0 .
H11 H 0.995 -0.132 0.01 0.0646 Uiso 1 0 .
H12 H 0.932 -0.347 0.256 0.0684 Uiso 1 0 .
H13 H 1.052 -0.365 0.266 0.0583 Uiso 1 0 .
H14 H 1.119 -0.239 0.251 0.057 Uiso 1 0 .
H15 H 1.062 -0.089 0.225 0.0494 Uiso 1 0 .
H16 H 0.769 0.571 0.099 0.0583 Uiso 1 0 .
H17 H 0.733 0.732 0.082 0.076 Uiso 1 0 .
H18 H 0.815 0.852 0.095 0.0735 Uiso 1 0 .
H19 H 0.936 0.826 0.117 0.0633 Uiso 1 0 .
H20 H 0.486 0.288 0.143 0.0735 Uiso 1 0 .
H21 H 0.475 0.453 0.131 0.0874 Uiso 1 0 .
H22 H 0.572 0.536 0.117 0.0722 Uiso 1 0 .
H23 H 0.682 0.458 0.127 0.0684 Uiso 1 0 .
H24 H 0.653 0.373 -0.07 0.0912 Uiso 1 0 .
H25 H 0.696 0.284 -0.115 0.0899 Uiso 1 0 .
H26 H 0.993 0.333 0.006 0.0443 Uiso 1 0 .
H27 H 1.056 0.401 -0.04 0.057 Uiso 1 0 .
H28 H 1.152 0.506 -0.005 0.0583 Uiso 1 0 .
H29 H 1.178 0.539 0.073 0.0532 Uiso 1 0 .
H30 H 1.191 0.572 0.144 0.0545 Uiso 1 0 .
H31 H 1.213 0.579 0.223 0.0595 Uiso 1 0 .
H32 H 1.143 0.479 0.259 0.0633 Uiso 1 0 .
H33 H 1.06 0.374 0.211 0.0507 Uiso 1 0 .
H34 H 0.71 -0.029 0.069 0.0443 Uiso 1 0 .
H35 H 0.619 -0.148 0.054 0.0494 Uiso 1 0 .
H36 H 0.583 -0.204 0.114 0.0481 Uiso 1 0 .
H37 H 0.631 -0.142 0.188 0.0405 Uiso 1 0 .
H38 H 0.668 -0.055 0.25 0.0418 Uiso 1 0 .
H39 H 0.716 0.039 0.315 0.0519 Uiso 1 0 .
H40 H 0.804 0.156 0.314 0.0595 Uiso 1 0 .
H41 H 0.835 0.18 0.247 0.0481 Uiso 1 0 .
H42 H 1.079 0.109 0.276 0.0494 Uiso 1 0 .
H43 H 1.132 0.06 0.255 0.0494 Uiso 1 0 .
H44 H 1.241 0.265 0.048 0.1267 Uiso 1 0 .
H45 H 1.255 0.301 0.004 0.1267 Uiso 1 0 .

loop_
_atom_site_aniso_label
_atom_site_aniso_U_11
_atom_site_aniso_U_22
_atom_site_aniso_U_33
_atom_site_aniso_U_12
_atom_site_aniso_U_13
_atom_site_aniso_U_23
MN1 0.0220(10) 0.0130(10) 0.0310(10) 0.0020(10) 0.0100(10) -0.0010(10)
MN2 0.0210(10) 0.0160(10) 0.0280(10) 0.0010(10) 0.0100(10) 0.0020(10)
MN3 0.073(2) 0.068(2) 0.079(2) -0.0030(10) 0.024(2) 0.002(2)
MN4 0.0350(10) 0.0230(10) 0.0410(10) -0.0040(10) 0.0140(10) -0.0020(10)
O5 0.024(4) 0.014(4) 0.042(5) 0.003(3) 0.009(4) 0.000(4)
O6 0.023(4) 0.014(4) 0.032(5) 0.003(3) 0.008(4) -0.002(3)
O7 0.023(4) 0.034(5) 0.026(5) 0.013(4) 0.003(4) -0.008(4)
C8 0.019(6) 0.032(7) 0.021(7) -0.003(6) 0.006(5) -0.002(6)
O9 0.025(4) 0.026(4) 0.024(4) 0.011(4) -0.001(4) -0.006(4)
C10 0.022(6) 0.024(7) 0.036(8) -0.001(5) 0.015(5) -0.004(6)
C11 0.029(6) 0.018(6) 0.033(7) 0.008(5) 0.014(6) 0.002(6)
C12 0.033(7) 0.034(8) 0.038(8) 0.006(6) 0.008(6) -0.008(6)
C13 0.027(7) 0.052(9) 0.049(9) -0.007(6) 0.009(7) -0.026(8)
C14 0.031(7) 0.030(7) 0.054(10) 0.005(6) 0.015(7) -0.004(7)
C15 0.020(6) 0.025(7) 0.034(8) 0.005(5) 0.008(5) 0.002(6)
CL16 0.057(2) 0.020(2) 0.039(2) 0.0060(10) 0.012(2) 0.0040(10)
O17 0.027(4) 0.022(4) 0.030(5) 0.007(3) 0.012(4) -0.003(4)
C18 0.031(7) 0.025(7) 0.027(7) -0.001(5) 0.012(6) -0.003(6)
O19 0.027(4) 0.033(5) 0.038(5) 0.001(4) 0.021(4) -0.008(4)
C20 0.023(7) 0.096(12) 0.032(8) 0.007(7) 0.019(6) -0.004(8)
C22 0.122(18) 0.100(16) 0.092(15) 0.060(14) 0.060(14) 0.010(12)
C23 0.062(12) 0.110(16) 0.054(11) 0.043(11) 0.022(9) -0.002(11)
C24 0.042(9) 0.093(13) 0.048(10) 0.040(9) 0.011(7) -0.003(9)
C25 0.060(10) 0.081(12) 0.037(9) 0.010(9) 0.010(8) -0.002(8)
CL26 0.043(2) 0.076(3) 0.141(5) 0.000(2) 0.023(3) 0.000(3)
O27 0.030(5) 0.025(4) 0.044(5) 0.001(4) 0.019(4) -0.008(4)
C28 0.046(8) 0.017(6) 0.025(7) -0.006(6) 0.011(6) 0.000(5)
O29 0.031(5) 0.021(4) 0.030(5) -0.008(4) 0.010(4) -0.004(4)
C30 0.037(7) 0.020(6) 0.024(7) -0.012(5) 0.019(6) -0.003(5)
C31 0.042(8) 0.032(7) 0.036(8) -0.002(6) 0.018(7) 0.011(6)
C32 0.059(10) 0.053(9) 0.038(9) -0.023(8) 0.015(8) -0.003(7)
C33 0.097(13) 0.031(8) 0.057(11) -0.013(8) 0.045(10) -0.014(7)
C34 0.075(11) 0.032(8) 0.063(11) 0.000(7) 0.046(9) 0.005(8)
C35 0.046(8) 0.038(8) 0.049(9) -0.009(7) 0.025(7) 0.005(7)
CL36 0.045(3) 0.051(3) 0.039(3) -0.007(3) -0.001(2) 0.002(3)
CL37 0.041(5) 0.040(5) 0.051(6) -0.004(4) 0.022(5) -0.017(5)
O38 0.030(4) 0.012(4) 0.038(5) -0.002(4) 0.009(4) 0.001(4)
C39 0.040(8) 0.015(6) 0.042(8) 0.006(6) 0.020(7) 0.007(6)
O40 0.028(5) 0.016(4) 0.048(6) 0.004(4) 0.015(4) -0.001(4)
C41 0.040(8) 0.028(7) 0.046(9) 0.002(6) 0.020(7) 0.000(6)
C42 0.043(8) 0.045(9) 0.075(11) 0.002(7) 0.017(8) 0.030(8)
C43 0.068(11) 0.036(9) 0.111(15) 0.006(8) 0.045(10) 0.039(9)
C44 0.061(10) 0.027(8) 0.077(11) 0.014(7) 0.023(9) 0.021(7)
C45 0.048(9) 0.030(8) 0.081(12) 0.014(7) 0.015(8) 0.019(8)
C46 0.052(9) 0.020(7) 0.063(10) 0.000(6) 0.018(8) 0.009(6)
CL47 0.052(3) 0.081(3) 0.193(6) 0.011(2) 0.049(3) 0.088(4)
O48 0.023(4) 0.014(4) 0.037(5) -0.001(3) 0.011(4) 0.000(4)
C49 0.014(6) 0.018(6) 0.031(7) -0.001(5) 0.005(5) 0.000(5)
O50 0.024(4) 0.027(4) 0.034(5) 0.001(4) 0.007(4) -0.002(4)
C51 0.051(8) 0.018(6) 0.041(8) -0.002(6) 0.028(7) 0.000(6)
C52 0.127(15) 0.019(7) 0.055(10) 0.036(8) 0.053(10) 0.024(7)
C53 0.078(12) 0.057(11) 0.097(15) 0.026(10) 0.041(11) 0.020(10)
C54 0.105(15) 0.032(9) 0.111(16) 0.008(10) 0.064(13) 0.011(9)
C55 0.089(13) 0.035(9) 0.061(11) -0.009(8) 0.046(10) 0.001(7)
C56 0.052(9) 0.034(8) 0.068(10) -0.005(7) 0.033(8) 0.000(7)
CL57 0.064(3) 0.052(2) 0.106(4) -0.015(2) 0.012(3) -0.006(2)
O58 0.022(4) 0.018(4) 0.037(5) 0.005(4) 0.012(4) -0.001(4)
C59 0.022(7) 0.041(8) 0.026(7) -0.001(6) 0.011(6) 0.005(6)
O60 0.024(4) 0.020(4) 0.034(5) 0.002(3) 0.010(4) -0.004(4)
C61 0.033(7) 0.017(7) 0.066(10) 0.001(6) 0.014(7) -0.005(6)
C62 0.045(9) 0.026(8) 0.110(14) 0.003(7) 0.032(9) 0.009(8)
C63 0.022(8) 0.054(10) 0.169(19) 0.003(7) 0.046(10) 0.010(11)
C64 0.040(10) 0.048(11) 0.18(2) 0.014(8) 0.021(12) -0.017(12)
C65 0.045(10) 0.027(8) 0.19(2) 0.015(7) 0.026(12) 0.011(11)
C66 0.031(8) 0.037(9) 0.133(16) -0.002(7) 0.019(9) -0.003(9)
CL67 0.059(3) 0.040(2) 0.234(7) 0.004(2) 0.091(4) 0.025(3)
O68 0.025(4) 0.030(5) 0.032(5) -0.002(4) 0.010(4) 0.005(4)
C69 0.046(8) 0.011(6) 0.027(7) -0.007(5) 0.012(6) -0.002(5)
O70 0.027(5) 0.030(5) 0.030(5) 0.003(4) 0.012(4) -0.001(4)
C71 0.039(8) 0.029(7) 0.030(8) -0.022(6) 0.006(6) 0.003(6)
C72 0.063(11) 0.058(11) 0.069(12) -0.037(9) -0.022(9) 0.024(9)
C73 0.098(17) 0.081(16) 0.12(2) -0.062(14) -0.065(18) 0.054(15)
C74 0.15(3) 0.16(3) 0.060(17) -0.13(3) -0.06(2) 0.044(17)
C75 0.17(3) 0.20(3) 0.024(12) -0.15(3) 0.010(14) -0.016(15)
C76 0.076(12) 0.088(13) 0.074(14) -0.058(10) 0.048(11) -0.031(11)
CL77 0.035(3) 0.070(4) 0.057(4) 0.021(3) -0.002(3) 0.000(3)
CL78 0.086(9) 0.063(8) 0.057(8) -0.004(7) 0.014(7) -0.010(6)
N79 0.030(6) 0.021(5) 0.039(7) 0.001(4) 0.022(5) 0.004(5)
C80 0.036(7) 0.024(7) 0.046(9) -0.002(6) 0.015(7) 0.001(6)
C81 0.069(10) 0.033(8) 0.045(9) -0.008(7) 0.029(8) 0.001(7)
C82 0.065(10) 0.035(8) 0.078(12) -0.009(7) 0.054(9) 0.016(8)
C83 0.049(8) 0.028(7) 0.050(9) -0.017(6) 0.030(7) 0.000(7)
C84 0.027(7) 0.018(6) 0.054(9) -0.005(5) 0.014(6) -0.004(6)
C85 0.019(6) 0.031(7) 0.035(8) -0.003(5) 0.014(6) -0.001(6)
C86 0.035(8) 0.044(8) 0.056(10) -0.012(7) 0.017(7) -0.004(7)
C87 0.033(8) 0.067(10) 0.066(12) -0.026(7) 0.008(8) -0.022(9)
C88 0.038(8) 0.076(11) 0.034(8) -0.009(8) 0.004(7) -0.023(8)
C89 0.035(7) 0.032(7) 0.052(10) -0.013(6) 0.016(7) -0.006(7)
N90 0.022(5) 0.032(6) 0.035(7) 0.000(5) 0.006(5) -0.005(5)
N91 0.023(5) 0.016(5) 0.040(7) -0.003(4) 0.009(5) -0.004(5)
C92 0.031(7) 0.021(7) 0.058(10) -0.005(6) 0.016(7) -0.010(6)
C93 0.031(7) 0.039(8) 0.058(10) 0.000(6) 0.015(7) -0.020(7)
C94 0.031(7) 0.025(7) 0.082(12) -0.012(6) 0.024(8) -0.013(8)
C95 0.028(7) 0.015(6) 0.073(10) 0.001(5) 0.029(7) 0.001(6)
C96 0.017(6) 0.020(6) 0.053(9) 0.003(5) 0.014(6) 0.007(6)
C97 0.023(6) 0.018(6) 0.035(7) 0.002(5) 0.012(6) 0.006(5)
C98 0.035(7) 0.030(7) 0.059(10) -0.009(6) 0.024(7) 0.013(7)
C99 0.052(9) 0.043(8) 0.050(10) -0.007(7) 0.023(8) 0.013(7)
C100 0.065(10) 0.045(9) 0.044(9) -0.015(8) 0.024(8) -0.005(7)
C101 0.038(7) 0.024(7) 0.042(8) -0.009(6) 0.015(6) 0.005(6)
N102 0.030(5) 0.017(5) 0.026(6) 0.001(4) 0.012(5) 0.005(4)
CL103 0.048(2) 0.037(2) 0.065(3) 0.005(2) 0.000(2) -0.003(2)
C104 0.034(7) 0.039(8) 0.044(8) 0.005(6) 0.001(6) 0.000(7)
CL105 0.047(2) 0.053(2) 0.057(2) 0.015(2) 0.011(2) 0.017(2)
CL106 0.094(4) 0.077(4) 0.254(9) -0.011(3) 0.041(5) -0.023(5)
C107 0.094(16) 0.13(2) 0.14(2) -0.041(15) 0.037(15) -0.020(17)
CL108 0.191(7) 0.073(4) 0.175(7) -0.013(4) 0.101(6) -0.013(4)

loop_
_atom_type_symbol
_atom_type_description
_atom_type_scat_dispersion_real
_atom_type_scat_dispersion_imag
_atom_type_scat_source
MN Mn 0.295 0.729 'International Tables Vol. IV (1974) Table 2.2B'
CL Cl 0.132 0.159 'International Tables Vol. IV (1974) Table 2.2B'
O O 0.008 0.006 'International Tables Vol. IV (1974) Table 2.2B'
N N 0.004 0.003 'International Tables Vol. IV (1974) Table 2.2B'
C C 0.002 0.002 'International Tables Vol. IV (1974) Table 2.2B'
H H 0 0 'International Tables Vol. IV (1974) Table 2.2B'

loop_
_geom_angle_atom_site_label_1
_geom_angle_atom_site_label_2
_geom_angle_atom_site_label_3
_geom_angle
_geom_angle_site_symmetry_1
_geom_angle_site_symmetry_2
_geom_angle_site_symmetry_3
_geom_angle_publ_flag
O5 MN1 O6 83.8(3) . . . no
O5 MN1 O7 87.9(4) . . . no
O5 MN1 O17 94.3(3) . . . no
O5 MN1 O27 97.6(4) . . . no
O5 MN1 O38 173.7(5) . . . no
O6 MN1 O7 91.3(4) . . . no
O6 MN1 O17 175.4(6) . . . no
O6 MN1 O27 90.7(4) . . . no
O6 MN1 O38 96.2(3) . . . no
O7 MN1 O17 92.9(4) . . . no
O7 MN1 O27 174.3(2) . . . no
O7 MN1 O38 85.8(4) . . . no
O17 MN1 O27 85.4(4) . . . no
O17 MN1 O38 86.2(3) . . . no
O27 MN1 O38 88.7(4) . . . no
O5 MN2 O6 83.4(3) . . . no
O5 MN2 O9 89.0(4) . . . no
O5 MN2 O48 97.2(3) . . . no
O5 MN2 O58 176.75(7) . . . no
O5 MN2 O68 91.4(5) . . . no
O6 MN2 O9 85.4(4) . . . no
O6 MN2 O48 172.0(6) . . . no
O6 MN2 O58 93.4(3) . . . no
O6 MN2 O68 99.4(4) . . . no
O9 MN2 O48 86.7(4) . . . no
O9 MN2 O58 91.5(4) . . . no
O9 MN2 O68 175.18(10) . . . no
O48 MN2 O58 86.0(3) . . . no
O48 MN2 O68 88.5(4) . . . no
O58 MN2 O68 88.3(5) . . . no
O5 MN3 O19 92.2(4) . . . no
O5 MN3 O50 91.6(4) . . . no
O5 MN3 O70 97.8(4) . . . no
O5 MN3 N79 169.6(4) . . . no
O5 MN3 N90 94.1(6) . . . no
O19 MN3 O50 169.7(2) . . . no
O19 MN3 O70 100.7(3) . . . no
O19 MN3 N79 87.2(4) . . . no
O19 MN3 N90 86.1(3) . . . no
O50 MN3 O70 88.3(3) . . . no
O50 MN3 N79 87.4(4) . . . no
O50 MN3 N90 84.1(3) . . . no
O70 MN3 N79 92.5(5) . . . no
O70 MN3 N90 166.1(5) . . . no
N79 MN3 N90 75.5(6) . . . no
O6 MN4 O29 99.4(5) . . . no
O6 MN4 O40 93.9(2) . . . no
O6 MN4 O60 92.43(19) . . . no
O6 MN4 N91 170.1(7) . . . no
O6 MN4 N102 91.7(5) . . . no
O29 MN4 O40 88.2(4) . . . no
O29 MN4 O60 98.2(4) . . . no
O29 MN4 N91 90.6(5) . . . no
O29 MN4 N102 166.60(10) . . . no
O40 MN4 O60 170.2(4) . . . no
O40 MN4 N91 86.6(2) . . . no
O40 MN4 N102 83.5(4) . . . no
O60 MN4 N91 85.93(19) . . . no
O60 MN4 N102 88.8(4) . . . no
N91 MN4 N102 78.5(5) . . . no
CL113 CL36 C31 165.2(14) . . . no
C75 CL78 C76 43(2) . . . no
CL113 CL111 CL115 141(2) . . . no
CL113 CL111 C109 62(2) . . . no
CL113 CL111 C110 104.6(19) . . . no
CL115 CL111 C109 81(3) . . . no
CL115 CL111 C110 46(3) . . . no
C109 CL111 C110 46.9(16) . . . no
CL114 CL112 CL117 133(2) . . . no
CL114 CL112 C109 71(2) . . . no
CL114 CL112 C110 31(5) . . . no
CL114 CL112 C116 126(3) . . . no
CL117 CL112 C109 142.3(13) . . . no
CL117 CL112 C110 164(5) . . . no
CL117 CL112 C116 54.1(19) . . . no
C109 CL112 C110 46(3) . . . no
C109 CL112 C116 143(5) . . . no
C110 CL112 C116 131(4) . . . no
CL36 CL113 CL111 146.98(14) . . . no
CL36 CL113 C109 150.7(19) . . . no
CL111 CL113 C109 55.2(12) . . . no
CL112 CL114 CL115 78(4) . . . no
CL112 CL114 C110 24.8(10) . . . no
CL115 CL114 C110 54(4) . . . no
CL111 CL115 CL114 157(3) . . . no
CL111 CL115 C109 61(3) . . . no
CL111 CL115 C110 98(6) . . . no
CL114 CL115 C109 97(3) . . . no
CL114 CL115 C110 60(5) . . . no
C109 CL115 C110 51(3) . . . no
CL112 CL117 CL117 138(4) . . 4_665 no
CL112 CL117 C116 27(2) . . . no
CL117 CL117 C116 138(3) 4_665 . . no
MN1 O5 MN2 97.2(4) . . . no
MN1 O5 MN3 127.7(5) . . . no
MN2 O5 MN3 122.4(5) . . . no
MN1 O6 MN2 94.6(3) . . . no
MN1 O6 MN4 123.0(3) . . . no
MN2 O6 MN4 127.7(5) . . . no
MN1 O7 C8 123.5(11) . . . no
MN2 O9 C8 123.0(11) . . . no
MN1 O17 C18 128.7(8) . . . no
MN3 O19 C18 130.7(12) . . . no
MN1 O27 C28 135.0(12) . . . no
MN4 O29 C28 126.4(11) . . . no
MN1 O38 C39 127.0(8) . . . no
MN4 O40 C39 130.62(15) . . . no
MN2 O48 C49 126.0(8) . . . no
MN3 O50 C49 133.8(9) . . . no
MN2 O58 C59 125.2(9) . . . no
MN4 O60 C59 129.4(8) . . . no
MN2 O68 C69 135.2(7) . . . no
MN3 O70 C69 122.6(12) . . . no
MN3 N79 C80 124.8(6) . . . no
MN3 N79 C84 116.4(14) . . . no
C80 N79 C84 118.8(15) . . . no
MN3 N90 C85 116.4(14) . . . no
MN3 N90 C89 123.0(9) . . . no
C85 N90 C89 119.9(11) . . . no
MN4 N91 C92 123.7(12) . . . no
MN4 N91 C96 114.4(9) . . . no
C92 N91 C96 121.9(10) . . . no
MN4 N102 C97 115.9(12) . . . no
MN4 N102 C101 125.7(10) . . . no
C97 N102 C101 118.4(17) . . . no
O7 C8 O9 125.9(16) . . . no
O7 C8 C10 117.4(10) . . . no
O9 C8 C10 116.6(9) . . . no
C8 C10 C11 125.2(5) . . . no
C8 C10 C15 117.8(15) . . . no
C11 C10 C15 117.0(15) . . . no
CL16 C11 C10 119.9(10) . . . no
CL16 C11 C12 116.3(12) . . . no
C10 C11 C12 123.6(6) . . . no
C11 C12 C13 117.5(18) . . . no
C12 C13 C14 120.7(17) . . . no
C13 C14 C15 120.9(7) . . . no
C10 C15 C14 120.2(16) . . . no
O17 C18 O19 126.1(10) . . . no
O17 C18 C20 114.7(15) . . . no
O19 C18 C20 119(2) . . . no
C18 C20 C21 113.9(11) . . . no
C18 C20 C25 125.6(6) . . . no
C21 C20 C25 120.2(11) . . . no
C20 C21 C22 113.0(13) . . . no
C21 C22 C23 123.7(8) . . . no
C22 C23 C24 122.2(13) . . . no
C23 C24 C25 118.0(13) . . . no
CL26 C25 C20 121.4(9) . . . no
CL26 C25 C24 115.8(11) . . . no
C20 C25 C24 122.6(6) . . . no
O27 C28 O29 124.1(19) . . . no
O27 C28 C30 118.9(14) . . . no
O29 C28 C30 116.8(11) . . . no
C28 C30 C31 124.5(12) . . . no
C28 C30 C35 119.9(14) . . . no
C31 C30 C35 115.5(18) . . . no
CL36 C31 C30 127.3(15) . . . no
CL36 C31 C32 110.0(12) . . . no
C30 C31 C32 122.5(12) . . . no
C31 C32 C33 120.8(18) . . . no
C32 C33 C34 120(2) . . . no
C33 C34 C35 119.3(15) . . . no
CL37 C35 C30 133.7(19) . . . no
CL37 C35 C34 103.8(11) . . . no
C30 C35 C34 122.2(15) . . . no
O38 C39 O40 127.5(7) . . . no
O38 C39 C41 113.5(9) . . . no
O40 C39 C41 119.0(6) . . . no
C39 C41 C42 124.5(10) . . . no
C39 C41 C46 117.1(11) . . . no
C42 C41 C46 118.3(8) . . . no
CL47 C42 C41 122.4(6) . . . no
CL47 C42 C43 117.3(11) . . . no
C41 C42 C43 120.2(12) . . . no
C42 C43 C44 120.4(12) . . . no
C43 C44 C45 120.2(8) . . . no
C44 C45 C46 119.1(12) . . . no
C41 C46 C45 121.8(10) . . . no
O48 C49 O50 128.0(5) . . . no
O48 C49 C51 113.8(13) . . . no
O50 C49 C51 118.1(14) . . . no
C49 C51 C52 115.5(6) . . . no
C49 C51 C56 125.4(10) . . . no
C52 C51 C56 119.0(5) . . . no
C51 C52 C53 114.7(10) . . . no
C52 C53 C54 123.5(14) . . . no
C53 C54 C55 123.5(7) . . . no
C54 C55 C56 116.8(9) . . . no
CL57 C56 C51 121.4(5) . . . no
CL57 C56 C55 116.2(9) . . . no
C51 C56 C55 122.4(12) . . . no
O58 C59 O60 126.5(10) . . . no
O58 C59 C61 113.2(8) . . . no
O60 C59 C61 120.3(8) . . . no
C59 C61 C62 125.2(4) . . . no
C59 C61 C66 117.8(11) . . . no
C62 C61 C66 117.0(11) . . . no
CL67 C62 C61 122.3(8) . . . no
CL67 C62 C63 115.5(10) . . . no
C61 C62 C63 122.1(5) . . . no
C62 C63 C64 121.0(14) . . . no
C63 C64 C65 117.4(13) . . . no
C64 C65 C66 121.5(6) . . . no
C61 C66 C65 120.6(13) . . . no
O68 C69 O70 128.1(16) . . . no
O68 C69 C71 117.6(12) . . . no
O70 C69 C71 114.3(19) . . . no
C69 C71 C72 121(2) . . . no
C69 C71 C76 120.3(11) . . . no
C72 C71 C76 118.8(19) . . . no
CL77 C72 C71 127.3(19) . . . no
CL77 C72 C73 117.2(13) . . . no
C71 C72 C73 115(3) . . . no
C72 C73 C74 121.5(17) . . . no
C73 C74 C75 121(4) . . . no
CL78 C75 C74 162(4) . . . no
CL78 C75 C76 40.1(14) . . . no
C74 C75 C76 123(5) . . . no
CL78 C76 C71 140.5(19) . . . no
CL78 C76 C75 97(3) . . . no
C71 C76 C75 121(2) . . . no
N79 C80 C81 124.3(11) . . . no
C80 C81 C82 117(2) . . . no
C81 C82 C83 119(2) . . . no
C82 C83 C84 120.4(11) . . . no
N79 C84 C83 120.4(19) . . . no
N79 C84 C85 114.9(15) . . . no
C83 C84 C85 124.7(10) . . . no
N90 C85 C84 116.2(10) . . . no
N90 C85 C86 120(2) . . . no
C84 C85 C86 123.4(17) . . . no
C85 C86 C87 119.9(18) . . . no
C86 C87 C88 119.7(13) . . . no
C87 C88 C89 117(3) . . . no
N90 C89 C88 123.5(19) . . . no
N91 C92 C93 121(2) . . . no
C92 C93 C94 119.0(19) . . . no
C93 C94 C95 119.9(10) . . . no
C94 C95 C96 118.8(19) . . . no
N91 C96 C95 119.5(17) . . . no
N91 C96 C97 116.8(8) . . . no
C95 C96 C97 123.6(19) . . . no
N102 C97 C96 113.8(17) . . . no
N102 C97 C98 121.9(14) . . . no
C96 C97 C98 124.2(9) . . . no
C97 C98 C99 119.5(12) . . . no
C98 C99 C100 118(2) . . . no
C99 C100 C101 120.0(18) . . . no
N102 C101 C100 122.4(11) . . . no
CL103 C104 CL105 112.4(10) . . . no
CL106 C107 CL108 110.7(11) . . . no
CL111 C109 CL112 106(2) . . . no
CL111 C109 CL113 63.1(17) . . . no
CL111 C109 CL115 38(2) . . . no
CL111 C109 C110 78(2) . . . no
CL112 C109 CL113 132(4) . . . no
CL112 C109 CL115 85.0(16) . . . no
CL112 C109 C110 37(2) . . . no
CL113 C109 CL115 101(2) . . . no
CL113 C109 C110 133(6) . . . no
CL115 C109 C110 48.7(15) . . . no
CL111 C110 CL112 133(8) . . . no
CL111 C110 CL114 103(3) . . . no
CL111 C110 CL115 36(3) . . . no
CL111 C110 C109 55.3(19) . . . no
CL111 C110 C116 126(7) . . . no
CL112 C110 CL114 124(6) . . . no
CL112 C110 CL115 168(10) . . . no
CL112 C110 C109 97(4) . . . no
CL112 C110 C116 23(3) . . . no
CL114 C110 CL115 67(4) . . . no
CL114 C110 C109 122(8) . . . no
CL114 C110 C116 123(3) . . . no
CL115 C110 C109 80(3) . . . no
CL115 C110 C116 149(7) . . . no
C109 C110 C116 111(5) . . . no
CL112 C116 CL117 99(4) . . . no
CL112 C116 C110 26.6(19) . . . no
CL117 C116 C110 124(5) . . . no
C11 C12 H1 121.8(5) . . . no
C13 C12 H1 120.7(18) . . . no
C12 C13 H2 120(2) . . . no
C14 C13 H2 119.2(6) . . . no
C13 C14 H3 118.4(18) . . . no
C15 C14 H3 120.7(19) . . . no
C10 C15 H4 120.5(16) . . . no
C14 C15 H4 119.3(5) . . . no
C20 C21 H5 121.2(12) . . . no
C22 C21 H5 125.9(6) . . . no
C21 C22 H6 117.5(19) . . . no
C23 C22 H6 118.8(15) . . . no
C22 C23 H7 116.1(8) . . . no
C24 C23 H7 121.6(16) . . . no
C23 C24 H8 118.4(12) . . . no
C25 C24 H8 123.6(7) . . . no
C31 C32 H9 120.6(16) . . . no
C33 C32 H9 119(2) . . . no
C32 C33 H10 121.7(19) . . . no
C34 C33 H10 118.7(16) . . . no
C33 C34 H11 121(2) . . . no
C35 C34 H11 120.1(18) . . . no
C42 C43 H12 119.5(14) . . . no
C44 C43 H12 120.0(8) . . . no
C43 C44 H13 120.6(13) . . . no
C45 C44 H13 119.2(14) . . . no
C44 C45 H14 120.3(8) . . . no
C46 C45 H14 120.7(11) . . . no
C41 C46 H15 118.8(8) . . . no
C45 C46 H15 119.3(13) . . . no
C51 C52 H16 120.7(7) . . . no
C53 C52 H16 124.5(16) . . . no
C52 C53 H17 117.1(11) . . . no
C54 C53 H17 119.4(7) . . . no
C53 C54 H18 117.0(16) . . . no
C55 C54 H18 119.4(11) . . . no
C54 C55 H19 120.4(7) . . . no
C56 C55 H19 122.8(14) . . . no
C62 C63 H20 119.8(6) . . . no
C64 C63 H20 119.0(14) . . . no
C63 C64 H21 119.6(15) . . . no
C65 C64 H21 123.0(5) . . . no
C64 C65 H22 118.1(12) . . . no
C66 C65 H22 120.0(16) . . . no
C61 C66 H23 119.9(12) . . . no
C65 C66 H23 119.4(5) . . . no
C72 C73 H24 130(3) . . . no
C74 C73 H24 108(3) . . . no
C73 C74 H25 127(2) . . . no
C75 C74 H25 112(6) . . . no
N79 C80 H26 118.2(19) . . . no
C81 C80 H26 117(2) . . . no
C80 C81 H27 122.4(11) . . . no
C82 C81 H27 120(2) . . . no
C81 C82 H28 121(2) . . . no
C83 C82 H28 120.5(12) . . . no
C82 C83 H29 119(2) . . . no
C84 C83 H29 121(2) . . . no
C85 C86 H30 119(3) . . . no
C87 C86 H30 121.5(12) . . . no
C86 C87 H31 120(2) . . . no
C88 C87 H31 120(3) . . . no
C87 C88 H32 122.0(13) . . . no
C89 C88 H32 122(2) . . . no
N90 C89 H33 117.3(11) . . . no
C88 C89 H33 119(3) . . . no
N91 C92 H34 119.0(9) . . . no
C93 C92 H34 120(2) . . . no
C92 C93 H35 121(2) . . . no
C94 C93 H35 119.9(9) . . . no
C93 C94 H36 120(2) . . . no
C95 C94 H36 120(2) . . . no
C94 C95 H37 119.3(9) . . . no
C96 C95 H37 121.8(18) . . . no
C97 C98 H38 119.8(18) . . . no
C99 C98 H38 121(2) . . . no
C98 C99 H39 119.8(12) . . . no
C100 C99 H39 123(2) . . . no
C99 C100 H40 118(3) . . . no
C101 C100 H40 121.6(14) . . . no
N102 C101 H41 119(2) . . . no
C100 C101 H41 119.0(17) . . . no
CL103 C104 H42 110.0(2) . . . no
CL103 C104 H43 108.9(14) . . . no
CL105 C104 H42 110.6(17) . . . no
CL105 C104 H43 109.4(3) . . . no
H42 C104 H43 105.2(17) . . . no
CL106 C107 H44 113(4) . . . no
CL106 C107 H45 111.2(14) . . . no
CL108 C107 H44 108.6(11) . . . no
CL108 C107 H45 107(3) . . . no
H44 C107 H45 106.0(19) . . . no

loop_
_geom_bond_atom_site_label_1
_geom_bond_atom_site_label_2
_geom_bond_distance
_geom_bond_site_symmetry_1
_geom_bond_site_symmetry_2
_geom_bond_publ_flag
MN1 O5 1.858(5) . . no
MN1 O6 1.896(7) . . no
MN1 O7 2.186(14) . . no
MN1 O17 1.982(8) . . no
MN1 O27 2.223(13) . . no
MN1 O38 1.969(7) . . no
MN2 O5 1.864(8) . . no
MN2 O6 1.905(4) . . no
MN2 O9 2.263(14) . . no
MN2 O48 1.993(2) . . no
MN2 O58 1.976(8) . . no
MN2 O68 2.171(15) . . no
MN3 O5 1.945(14) . . no
MN3 O19 2.120(5) . . no
MN3 O50 2.137(4) . . no
MN3 O70 2.013(10) . . no
MN3 N79 2.153(16) . . no
MN3 N90 2.146(10) . . no
MN4 O6 1.847(5) . . no
MN4 O29 1.965(15) . . no
MN4 O40 2.171(5) . . no
MN4 O60 2.147(5) . . no
MN4 N91 2.089(6) . . no
MN4 N102 2.080(18) . . no
CL16 C11 1.765(3) . . no
CL26 C25 1.713(5) . . no
CL36 CL113 2.18(2) . . no
CL36 C31 1.748(12) . . no
CL37 C35 1.735(18) . . no
CL47 C42 1.724(15) . . no
CL57 C56 1.707(13) . . no
CL67 C62 1.739(3) . . no
CL77 C72 1.57(3) . . no
CL78 C75 2.04(2) . . no
CL78 C76 1.32(3) . . no
CL103 C104 1.779(7) . . no
CL105 C104 1.76(2) . . no
CL106 C107 1.684(19) . . no
CL108 C107 1.786(18) . . no
CL111 CL113 1.70(3) . . no
CL111 CL115 1.11(7) . . no
CL111 C109 1.56(2) . . no
CL111 C110 1.86(4) . . no
CL112 CL114 2.29(7) . . no
CL112 CL117 2.176(10) . . no
CL112 C109 1.91(3) . . no
CL112 C110 1.16(5) . . no
CL112 C116 1.00(7) . . no
CL113 C109 1.68(6) . . no
CL114 CL115 1.53(8) . . no
CL114 C110 1.43(14) . . no
CL115 C109 1.76(5) . . no
CL115 C110 1.34(2) . . no
CL117 CL117 2.36(6) . 4_665 no
CL117 C116 1.78(2) . . no
O7 C8 1.266(12) . . no
O9 C8 1.253(13) . . no
O17 C18 1.25(3) . . no
O19 C18 1.252(19) . . no
O27 C28 1.250(14) . . no
O29 C28 1.289(17) . . no
O38 C39 1.277(8) . . no
O40 C39 1.236(14) . . no
O48 C49 1.25(2) . . no
O50 C49 1.23(2) . . no
O58 C59 1.299(10) . . no
O60 C59 1.227(10) . . no
O68 C69 1.25(3) . . no
O70 C69 1.250(14) . . no
N79 C80 1.32(3) . . no
N79 C84 1.360(11) . . no
N90 C85 1.34(2) . . no
N90 C89 1.32(3) . . no
N91 C92 1.31(3) . . no
N91 C96 1.35(3) . . no
N102 C97 1.365(12) . . no
N102 C101 1.32(2) . . no
C8 C10 1.51(3) . . no
C10 C11 1.37(3) . . no
C10 C15 1.4085(18) . . no
C11 C12 1.37(3) . . no
C12 C13 1.392(3) . . no
C13 C14 1.36(3) . . no
C14 C15 1.37(3) . . no
C18 C20 1.508(15) . . no
C20 C21 1.555(6) . . no
C20 C25 1.33(2) . . no
C21 C22 1.38(2) . . no
C22 C23 1.41(3) . . no
C23 C24 1.341(6) . . no
C24 C25 1.436(17) . . no
C28 C30 1.47(3) . . no
C30 C31 1.39(2) . . no
C30 C35 1.403(17) . . no
C31 C32 1.37(3) . . no
C32 C33 1.35(2) . . no
C33 C34 1.39(3) . . no
C34 C35 1.37(3) . . no
C39 C41 1.536(11) . . no
C41 C42 1.365(18) . . no
C41 C46 1.383(17) . . no
C42 C43 1.411(11) . . no
C43 C44 1.36(2) . . no
C44 C45 1.365(18) . . no
C45 C46 1.396(10) . . no
C49 C51 1.507(4) . . no
C51 C52 1.500(19) . . no
C51 C56 1.385(13) . . no
C52 C53 1.393(7) . . no
C53 C54 1.365(17) . . no
C54 C55 1.36(2) . . no
C55 C56 1.428(6) . . no
C59 C61 1.510(15) . . no
C61 C62 1.348(19) . . no
C61 C66 1.389(5) . . no
C62 C63 1.397(19) . . no
C63 C64 1.351(5) . . no
C64 C65 1.38(2) . . no
C65 C66 1.383(18) . . no
C69 C71 1.52(3) . . no
C71 C72 1.411(16) . . no
C71 C76 1.35(4) . . no
C72 C73 1.46(4) . . no
C73 C74 1.36(6) . . no
C74 C75 1.22(3) . . no
C75 C76 1.40(5) . . no
C80 C81 1.36(3) . . no
C81 C82 1.399(14) . . no
C82 C83 1.38(4) . . no
C83 C84 1.37(3) . . no
C84 C85 1.47(3) . . no
C85 C86 1.402(15) . . no
C86 C87 1.34(4) . . no
C87 C88 1.43(3) . . no
C88 C89 1.381(19) . . no
C92 C93 1.401(11) . . no
C93 C94 1.35(3) . . no
C94 C95 1.39(3) . . no
C95 C96 1.392(10) . . no
C96 C97 1.48(2) . . no
C97 C98 1.37(3) . . no
C98 C99 1.37(3) . . no
C99 C100 1.409(18) . . no
C100 C101 1.35(4) . . no
C109 C110 1.39(5) . . no
C110 C116 1.96(9) . . no
C12 H1 0.96(2) . . no
C13 H2 0.97(2) . . no
C14 H3 0.9648(19) . . no
C15 H4 0.966(18) . . no
C21 H5 0.946(18) . . no
C22 H6 0.977(9) . . no
C23 H7 0.957(13) . . no
C24 H8 0.991(16) . . no
C32 H9 0.976(18) . . no
C33 H10 0.97(2) . . no
C34 H11 0.972(14) . . no
C43 H12 0.969(13) . . no
C44 H13 0.957(8) . . no
C45 H14 0.985(14) . . no
C46 H15 0.987(13) . . no
C52 H16 0.924(11) . . no
C53 H17 0.973(16) . . no
C54 H18 0.957(6) . . no
C55 H19 0.979(11) . . no
C63 H20 0.972(17) . . no
C64 H21 0.990(15) . . no
C65 H22 0.990(8) . . no
C66 H23 1.000(15) . . no
C73 H24 0.981(14) . . no
C74 H25 0.90(5) . . no
C80 H26 0.989(9) . . no
C81 H27 0.98(3) . . no
C82 H28 0.96(2) . . no
C83 H29 0.959(9) . . no
C86 H30 0.98(2) . . no
C87 H31 0.971(12) . . no
C88 H32 0.99(3) . . no
C89 H33 0.978(18) . . no
C92 H34 0.95(2) . . no
C93 H35 0.98(2) . . no
C94 H36 0.949(8) . . no
C95 H37 0.96(2) . . no
C98 H38 0.967(10) . . no
C99 H39 0.95(3) . . no
C100 H40 0.99(2) . . no
C101 H41 0.981(10) . . no
C104 H42 0.966(11) . . no
C104 H43 0.99(2) . . no
C107 H44 0.96(4) . . no
C107 H45 0.99(5) . . no
